data_7054537
loop_
_publ_author_name
'Ma, Zhihong'
'Fan, Dong'
'Li, Suzhen'
'Han, Zhangang'
'Li, Xiaoyan'
'Zheng, Xuezhong'
'Lin, Jin'

_publ_section_title
;
 Reactivity of a trinuclear ruthenium complex involving C--H activation
 and insertion of alkene
;
_journal_issue 2
_journal_name_full 'New J. Chem.'
_journal_page_first 1075
_journal_paper_doi 10.1039/C4NJ01382D
_journal_volume 39
_journal_year 2015
_chemical_formula_sum 'C23 H8 Br N O9 Ru3'
_chemical_formula_weight 825.42
_chemical_name_systematic
; 
 ? 
;
_space_group_IT_number 2
_symmetry_cell_setting triclinic
_symmetry_space_group_name_Hall '-P 1'
_symmetry_space_group_name_H-M 'P -1'
_atom_sites_solution_hydrogens geom
_atom_sites_solution_primary direct
_atom_sites_solution_secondary difmap
_audit_creation_method SHELXL-97
_cell_angle_alpha 95.962(4)
_cell_angle_beta 105.519(3)
_cell_angle_gamma 93.803(3)
_cell_formula_units_Z 2
_cell_length_a 10.130(3)
_cell_length_b 10.886(3)
_cell_length_c 11.806(3)
_cell_measurement_reflns_used 3662
_cell_measurement_temperature 298(2)
_cell_measurement_theta_max 27.380
_cell_measurement_theta_min 2.358
_cell_volume 1241.6(6)
_computing_cell_refinement 'Bruker SMART'
_computing_data_collection 'Bruker SMART'
_computing_data_reduction 'Bruker SHELXTL'
_computing_molecular_graphics 'Bruker SHELXTL'
_computing_publication_material 'Bruker SHELXTL'
_computing_structure_refinement 'SHELXL-97 (Sheldrick, 1997)'
_computing_structure_solution 'SHELXS-97 (Sheldrick, 1990)'
_diffrn_ambient_temperature 298(2)
_diffrn_measured_fraction_theta_full 0.980
_diffrn_measured_fraction_theta_max 0.980
_diffrn_measurement_device_type 'CCD area detector'
_diffrn_measurement_method 'phi and omega scans'
_diffrn_radiation_monochromator graphite
_diffrn_radiation_source 'fine-focus sealed tube'
_diffrn_radiation_type MoK\a
_diffrn_radiation_wavelength 0.71073
_diffrn_reflns_av_R_equivalents 0.0276
_diffrn_reflns_av_sigmaI/netI 0.0370
_diffrn_reflns_limit_h_max 12
_diffrn_reflns_limit_h_min -11
_diffrn_reflns_limit_k_max 12
_diffrn_reflns_limit_k_min -13
_diffrn_reflns_limit_l_max 14
_diffrn_reflns_limit_l_min -11
_diffrn_reflns_number 6562
_diffrn_reflns_theta_full 25.50
_diffrn_reflns_theta_max 25.50
_diffrn_reflns_theta_min 1.80
_exptl_absorpt_coefficient_mu 3.463
_exptl_absorpt_correction_T_max 0.7691
_exptl_absorpt_correction_T_min 0.4549
_exptl_absorpt_correction_type multi-scan
_exptl_absorpt_process_details sadabs
_exptl_crystal_colour orange
_exptl_crystal_density_diffrn 2.208
_exptl_crystal_density_method 'not measured'
_exptl_crystal_description block
_exptl_crystal_F_000 784
_exptl_crystal_size_max 0.27
_exptl_crystal_size_mid 0.18
_exptl_crystal_size_min 0.08
_refine_diff_density_max 0.548
_refine_diff_density_min -1.066
_refine_diff_density_rms 0.161
_refine_ls_extinction_method none
_refine_ls_goodness_of_fit_ref 0.986
_refine_ls_hydrogen_treatment constr
_refine_ls_matrix_type full
_refine_ls_number_parameters 334
_refine_ls_number_reflns 4539
_refine_ls_number_restraints 0
_refine_ls_restrained_S_all 0.986
_refine_ls_R_factor_all 0.0446
_refine_ls_R_factor_gt 0.0368
_refine_ls_shift/su_max 0.001
_refine_ls_shift/su_mean 0.000
_refine_ls_structure_factor_coef Fsqd
_refine_ls_weighting_details 'calc w=1/[\s^2^(Fo^2^)+(0.0627P)^2^+0.0000P] where P=(Fo^2^+2Fc^2^)/3'
_refine_ls_weighting_scheme calc
_refine_ls_wR_factor_gt 0.0932
_refine_ls_wR_factor_ref 0.0967
_reflns_number_gt 3723
_reflns_number_total 4539
_reflns_threshold_expression >2sigma(I)
_cod_data_source_file c4nj01382d4.cif
_cod_data_source_block 130503hm
_cod_depositor_comments
;
The following automatic conversions were performed:

'_symmetry_cell_setting' value 'Triclinic' changed to 'triclinic'
according to
/usr/data/users/saulius/crontab/automatic-downloads/rss-feeds/RSC/lib/dictionaries/cif_core.dic
dictionary named 'cif_core.dic' version 2.4.2 from 2011-04-26.

Automatic conversion script
Id: cif_fix_values 2827 2014-09-09 07:05:25Z andrius 

 Adding full bibliography for 7054537--7054542.cif.
;
_cod_original_cell_volume 1241.7(6)
_cod_original_sg_symbol_H-M P-1
_cod_database_code 7054537

loop_
_symmetry_equiv_pos_as_xyz
'x, y, z'
'-x, -y, -z'

loop_
_atom_site_label
_atom_site_type_symbol
_atom_site_fract_x
_atom_site_fract_y
_atom_site_fract_z
_atom_site_U_iso_or_equiv
_atom_site_adp_type
_atom_site_occupancy
_atom_site_symmetry_multiplicity
_atom_site_calc_flag
_atom_site_refinement_flags
Br1 Br -0.14227(8) 0.99615(7) 0.82870(7) 0.0787(2) Uani 1 1 d .
C1 C 0.2798(5) 0.6788(5) 0.4995(4) 0.0449(12) Uani 1 1 d .
C2 C 0.3590(6) 0.6280(6) 0.4268(5) 0.0592(15) Uani 1 1 d .
H2 H 0.3691 0.5435 0.4196 0.071 Uiso 1 1 calc R
C3 C 0.4195(6) 0.7046(7) 0.3685(5) 0.0688(18) Uani 1 1 d .
H3 H 0.4693 0.6719 0.3188 0.083 Uiso 1 1 calc R
C4 C 0.4086(6) 0.8314(7) 0.3814(5) 0.0668(17) Uani 1 1 d .
H4 H 0.4509 0.8807 0.3389 0.080 Uiso 1 1 calc R
C5 C 0.3391(6) 0.8869(6) 0.4532(5) 0.0553(14) Uani 1 1 d .
H5 H 0.3362 0.9725 0.4617 0.066 Uiso 1 1 calc R
C6 C 0.2707(5) 0.8099(5) 0.5152(4) 0.0423(11) Uani 1 1 d .
C7 C 0.1828(4) 0.8295(4) 0.5958(4) 0.0380(10) Uani 1 1 d .
C8 C 0.1343(5) 0.7111(4) 0.6216(4) 0.0389(10) Uani 1 1 d .
C9 C 0.2020(5) 0.6208(4) 0.5689(4) 0.0442(11) Uani 1 1 d .
H9 H 0.1883 0.5311 0.5710 0.053 Uiso 1 1 calc R
C10 C 0.1310(5) 0.9407(4) 0.6392(4) 0.0397(11) Uani 1 1 d .
C11 C 0.1645(6) 1.0603(5) 0.6161(5) 0.0527(13) Uani 1 1 d .
H11 H 0.2257 1.0730 0.5711 0.063 Uiso 1 1 calc R
C12 C 0.1081(7) 1.1581(5) 0.6589(6) 0.0635(16) Uani 1 1 d .
H12 H 0.1322 1.2381 0.6455 0.076 Uiso 1 1 calc R
C13 C 0.0146(6) 1.1375(5) 0.7225(5) 0.0602(15) Uani 1 1 d .
H13 H -0.0284 1.2021 0.7507 0.072 Uiso 1 1 calc R
C14 C -0.0122(5) 1.0182(5) 0.7425(4) 0.0472(12) Uani 1 1 d .
C15 C -0.1587(5) 0.7108(5) 0.6121(5) 0.0483(12) Uani 1 1 d .
C16 C -0.0709(6) 0.7359(6) 0.8686(5) 0.0573(14) Uani 1 1 d .
C17 C 0.0009(5) 0.5499(5) 0.7336(5) 0.0507(13) Uani 1 1 d .
C18 C 0.2531(5) 0.8879(6) 0.9225(4) 0.0498(13) Uani 1 1 d .
C19 C 0.1984(7) 0.6651(7) 1.0200(6) 0.0724(18) Uani 1 1 d .
C20 C 0.4675(6) 0.7363(6) 0.9983(5) 0.0622(15) Uani 1 1 d .
C21 C 0.2933(6) 0.5434(6) 0.8374(5) 0.0621(15) Uani 1 1 d .
C22 C 0.5159(6) 0.6594(6) 0.7461(5) 0.0593(15) Uani 1 1 d .
C23 C 0.4715(5) 0.8966(5) 0.7853(4) 0.0477(12) Uani 1 1 d .
N1 N 0.0426(4) 0.9193(3) 0.7057(3) 0.0369(8) Uani 1 1 d .
O1 O -0.1155(5) 0.7302(5) 0.9475(4) 0.0856(15) Uani 1 1 d .
O2 O -0.2600(4) 0.7019(5) 0.5392(4) 0.0827(14) Uani 1 1 d .
O3 O -0.0092(5) 0.4433(4) 0.7243(4) 0.0732(12) Uani 1 1 d .
O4 O 0.1559(6) 0.6356(6) 1.0943(5) 0.114(2) Uani 1 1 d .
O5 O 0.3053(6) 0.4451(4) 0.8042(5) 0.0939(16) Uani 1 1 d .
O6 O 0.5764(5) 0.7532(5) 1.0560(5) 0.0996(18) Uani 1 1 d .
O7 O 0.2460(4) 0.9923(4) 0.9373(3) 0.0656(11) Uani 1 1 d .
O8 O 0.5309(4) 0.9864(4) 0.8364(4) 0.0693(12) Uani 1 1 d .
O9 O 0.6075(5) 0.6012(5) 0.7726(5) 0.0927(16) Uani 1 1 d .
Ru1 Ru 0.00925(4) 0.72060(3) 0.73292(3) 0.03754(12) Uani 1 1 d .
Ru2 Ru 0.36652(4) 0.75144(4) 0.70034(3) 0.03853(12) Uani 1 1 d .
Ru3 Ru 0.27839(4) 0.71218(4) 0.90034(3) 0.04411(13) Uani 1 1 d .

loop_
_atom_site_aniso_label
_atom_site_aniso_U_11
_atom_site_aniso_U_22
_atom_site_aniso_U_33
_atom_site_aniso_U_23
_atom_site_aniso_U_13
_atom_site_aniso_U_12
Br1 0.0883(5) 0.0733(4) 0.0970(5) 0.0184(4) 0.0564(4) 0.0294(4)
C1 0.044(3) 0.051(3) 0.035(3) -0.004(2) 0.010(2) -0.004(2)
C2 0.056(3) 0.070(4) 0.050(3) -0.009(3) 0.018(3) 0.006(3)
C3 0.057(4) 0.100(5) 0.052(4) -0.002(3) 0.025(3) 0.003(3)
C4 0.062(4) 0.093(5) 0.052(3) 0.021(3) 0.025(3) -0.003(3)
C5 0.055(3) 0.062(3) 0.050(3) 0.014(3) 0.015(3) -0.002(3)
C6 0.038(2) 0.055(3) 0.032(2) 0.004(2) 0.0070(19) -0.001(2)
C7 0.035(2) 0.043(3) 0.032(2) 0.005(2) 0.0044(19) 0.000(2)
C8 0.035(2) 0.041(3) 0.037(2) 0.005(2) 0.0038(19) -0.001(2)
C9 0.052(3) 0.036(2) 0.044(3) -0.003(2) 0.017(2) -0.004(2)
C10 0.035(2) 0.043(3) 0.035(2) 0.006(2) 0.0002(19) -0.002(2)
C11 0.058(3) 0.042(3) 0.058(3) 0.012(2) 0.015(3) -0.003(2)
C12 0.082(4) 0.035(3) 0.074(4) 0.009(3) 0.023(3) 0.004(3)
C13 0.069(4) 0.045(3) 0.066(4) 0.005(3) 0.016(3) 0.014(3)
C14 0.047(3) 0.049(3) 0.046(3) 0.004(2) 0.014(2) 0.007(2)
C15 0.039(3) 0.052(3) 0.054(3) 0.012(2) 0.012(2) -0.001(2)
C16 0.056(3) 0.064(4) 0.055(3) 0.008(3) 0.020(3) 0.003(3)
C17 0.053(3) 0.050(3) 0.052(3) 0.014(2) 0.018(2) -0.005(2)
C18 0.049(3) 0.064(4) 0.032(3) 0.004(2) 0.006(2) 0.005(3)
C19 0.076(4) 0.090(5) 0.057(4) 0.029(3) 0.020(3) 0.010(4)
C20 0.065(4) 0.062(4) 0.053(3) 0.019(3) 0.002(3) 0.008(3)
C21 0.076(4) 0.049(3) 0.061(4) 0.015(3) 0.014(3) 0.011(3)
C22 0.055(3) 0.064(4) 0.056(3) -0.003(3) 0.012(3) 0.016(3)
C23 0.044(3) 0.061(3) 0.037(3) 0.011(2) 0.008(2) -0.002(3)
N1 0.035(2) 0.039(2) 0.035(2) 0.0025(16) 0.0073(16) 0.0036(16)
O1 0.095(4) 0.109(4) 0.068(3) 0.017(3) 0.047(3) 0.005(3)
O2 0.053(3) 0.101(4) 0.081(3) 0.020(3) -0.005(2) -0.007(2)
O3 0.084(3) 0.042(2) 0.092(3) 0.010(2) 0.023(3) -0.009(2)
O4 0.116(4) 0.164(6) 0.080(3) 0.058(4) 0.045(3) 0.007(4)
O5 0.113(4) 0.049(3) 0.115(4) 0.015(3) 0.020(3) 0.018(3)
O6 0.072(3) 0.097(4) 0.105(4) 0.027(3) -0.024(3) 0.008(3)
O7 0.079(3) 0.054(3) 0.054(2) -0.0077(19) 0.007(2) 0.009(2)
O8 0.070(3) 0.060(3) 0.066(3) -0.003(2) 0.008(2) -0.018(2)
O9 0.072(3) 0.099(4) 0.101(4) -0.001(3) 0.011(3) 0.042(3)
Ru1 0.0383(2) 0.0365(2) 0.0378(2) 0.00441(16) 0.01198(16) -0.00151(16)
Ru2 0.0378(2) 0.0413(2) 0.0351(2) 0.00268(16) 0.00904(16) 0.00244(16)
Ru3 0.0490(3) 0.0473(2) 0.0355(2) 0.01163(17) 0.00855(18) 0.00466(18)

loop_
_atom_type_symbol
_atom_type_description
_atom_type_scat_dispersion_real
_atom_type_scat_dispersion_imag
_atom_type_scat_source
C C 0.0033 0.0016 'International Tables Vol C Tables 4.2.6.8 and 6.1.1.4'
H H 0.0000 0.0000 'International Tables Vol C Tables 4.2.6.8 and 6.1.1.4'
N N 0.0061 0.0033 'International Tables Vol C Tables 4.2.6.8 and 6.1.1.4'
O O 0.0106 0.0060 'International Tables Vol C Tables 4.2.6.8 and 6.1.1.4'
Ru Ru -1.2594 0.8363 'International Tables Vol C Tables 4.2.6.8 and 6.1.1.4'
Br Br -0.2901 2.4595 'International Tables Vol C Tables 4.2.6.8 and 6.1.1.4'

loop_
_geom_angle_atom_site_label_1
_geom_angle_atom_site_label_2
_geom_angle_atom_site_label_3
_geom_angle
C2 C1 C6 120.3(5)
C2 C1 C9 131.2(5)
C6 C1 C9 108.5(4)
C2 C1 Ru2 124.6(4)
C6 C1 Ru2 71.5(3)
C9 C1 Ru2 68.6(3)
C3 C2 C1 118.8(6)
C3 C2 H2 120.6
C1 C2 H2 120.6
C2 C3 C4 121.1(6)
C2 C3 H3 119.5
C4 C3 H3 119.5
C5 C4 C3 123.2(6)
C5 C4 H4 118.4
C3 C4 H4 118.4
C4 C5 C6 118.0(6)
C4 C5 H5 121.0
C6 C5 H5 121.0
C5 C6 C1 118.5(5)
C5 C6 C7 135.8(5)
C1 C6 C7 105.6(4)
C5 C6 Ru2 125.9(3)
C1 C6 Ru2 72.6(3)
C7 C6 Ru2 67.3(2)
C8 C7 C10 119.0(4)
C8 C7 C6 109.3(4)
C10 C7 C6 131.4(4)
C8 C7 Ru2 73.8(3)
C10 C7 Ru2 122.9(3)
C6 C7 Ru2 74.7(3)
C9 C8 C7 106.4(4)
C9 C8 Ru1 138.6(4)
C7 C8 Ru1 114.6(3)
C9 C8 Ru2 70.5(3)
C7 C8 Ru2 68.9(2)
Ru1 C8 Ru2 119.0(2)
C8 C9 C1 109.7(4)
C8 C9 Ru2 73.0(3)
C1 C9 Ru2 74.8(3)
C8 C9 H9 124.9
C1 C9 H9 124.9
Ru2 C9 H9 124.9
N1 C10 C11 121.3(5)
N1 C10 C7 113.9(4)
C11 C10 C7 124.9(5)
C12 C11 C10 120.2(5)
C12 C11 H11 119.9
C10 C11 H11 119.9
C11 C12 C13 119.3(5)
C11 C12 H12 120.4
C13 C12 H12 120.4
C14 C13 C12 117.2(5)
C14 C13 H13 121.4
C12 C13 H13 121.4
N1 C14 C13 126.3(5)
N1 C14 Br1 118.7(4)
C13 C14 Br1 115.0(4)
O2 C15 Ru1 178.4(5)
O1 C16 Ru1 171.9(6)
O3 C17 Ru1 174.4(5)
O7 C18 Ru3 176.2(5)
O4 C19 Ru3 177.1(6)
O6 C20 Ru3 178.2(6)
O5 C21 Ru3 177.7(6)
O9 C22 Ru2 178.9(6)
O8 C23 Ru2 177.6(5)
C14 N1 C10 115.7(4)
C14 N1 Ru1 129.9(3)
C10 N1 Ru1 114.4(3)
C17 Ru1 C15 93.0(2)
C17 Ru1 C16 89.7(2)
C15 Ru1 C16 96.8(2)
C17 Ru1 C8 90.9(2)
C15 Ru1 C8 96.2(2)
C16 Ru1 C8 166.9(2)
C17 Ru1 N1 168.65(19)
C15 Ru1 N1 87.32(18)
C16 Ru1 N1 101.5(2)
C8 Ru1 N1 77.85(16)
C17 Ru1 Ru3 82.47(17)
C15 Ru1 Ru3 172.94(17)
C16 Ru1 Ru3 88.56(17)
C8 Ru1 Ru3 78.58(13)
N1 Ru1 Ru3 96.08(9)
C22 Ru2 C23 91.1(2)
C22 Ru2 C7 163.4(2)
C23 Ru2 C7 100.8(2)
C22 Ru2 C9 105.4(2)
C23 Ru2 C9 162.2(2)
C7 Ru2 C9 61.73(18)
C22 Ru2 C8 136.7(2)
C23 Ru2 C8 130.2(2)
C7 Ru2 C8 37.32(16)
C9 Ru2 C8 36.54(17)
C22 Ru2 C6 128.0(2)
C23 Ru2 C6 103.1(2)
C7 Ru2 C6 37.97(16)
C9 Ru2 C6 61.48(18)
C8 Ru2 C6 62.34(16)
C22 Ru2 C1 102.1(2)
C23 Ru2 C1 134.0(2)
C7 Ru2 C1 61.28(18)
C9 Ru2 C1 36.67(17)
C8 Ru2 C1 61.01(17)
C6 Ru2 C1 35.92(18)
C22 Ru2 Ru3 92.43(19)
C23 Ru2 Ru3 89.01(15)
C7 Ru2 Ru3 99.28(12)
C9 Ru2 Ru3 96.73(13)
C8 Ru2 Ru3 77.96(12)
C6 Ru2 Ru3 136.70(12)
C1 Ru2 Ru3 133.28(12)
C19 Ru3 C20 96.6(3)
C19 Ru3 C21 94.9(3)
C20 Ru3 C21 93.7(3)
C19 Ru3 C18 96.5(3)
C20 Ru3 C18 93.3(2)
C21 Ru3 C18 165.8(2)
C19 Ru3 Ru2 170.9(2)
C20 Ru3 Ru2 90.34(19)
C21 Ru3 Ru2 78.70(18)
C18 Ru3 Ru2 88.96(15)
C19 Ru3 Ru1 92.4(2)
C20 Ru3 Ru1 168.37(18)
C21 Ru3 Ru1 92.81(18)
C18 Ru3 Ru1 78.34(14)
Ru2 Ru3 Ru1 81.53(2)

loop_
_geom_bond_atom_site_label_1
_geom_bond_atom_site_label_2
_geom_bond_distance
Br1 C14 1.886(5)
C1 C2 1.419(7)
C1 C6 1.432(7)
C1 C9 1.442(7)
C1 Ru2 2.329(5)
C2 C3 1.350(9)
C2 H2 0.9300
C3 C4 1.388(9)
C3 H3 0.9300
C4 C5 1.360(8)
C4 H4 0.9300
C5 C6 1.428(7)
C5 H5 0.9300
C6 C7 1.477(6)
C6 Ru2 2.315(5)
C7 C8 1.440(6)
C7 C10 1.450(7)
C7 Ru2 2.215(5)
C8 C9 1.420(7)
C8 Ru1 2.054(5)
C8 Ru2 2.280(4)
C9 Ru2 2.247(5)
C9 H9 0.9800
C10 N1 1.364(6)
C10 C11 1.396(7)
C11 C12 1.356(8)
C11 H11 0.9300
C12 C13 1.377(8)
C12 H12 0.9300
C13 C14 1.367(8)
C13 H13 0.9300
C14 N1 1.329(6)
C15 O2 1.140(6)
C15 Ru1 1.894(5)
C16 O1 1.145(7)
C16 Ru1 1.978(6)
C17 O3 1.149(6)
C17 Ru1 1.855(6)
C18 O7 1.142(7)
C18 Ru3 1.946(6)
C19 O4 1.141(7)
C19 Ru3 1.903(6)
C20 O6 1.123(7)
C20 Ru3 1.939(6)
C21 O5 1.125(7)
C21 Ru3 1.941(6)
C22 O9 1.151(7)
C22 Ru2 1.860(6)
C23 O8 1.134(6)
C23 Ru2 1.874(5)
N1 Ru1 2.236(4)
Ru1 Ru3 2.9215(8)
Ru2 Ru3 2.8005(8)

loop_
_geom_torsion_atom_site_label_1
_geom_torsion_atom_site_label_2
_geom_torsion_atom_site_label_3
_geom_torsion_atom_site_label_4
_geom_torsion
C6 C1 C2 C3 -3.3(8)
C9 C1 C2 C3 178.4(5)
Ru2 C1 C2 C3 -90.8(6)
C1 C2 C3 C4 2.0(9)
C2 C3 C4 C5 0.7(10)
C3 C4 C5 C6 -2.0(9)
C4 C5 C6 C1 0.5(7)
C4 C5 C6 C7 -177.5(5)
C4 C5 C6 Ru2 89.0(6)
C2 C1 C6 C5 2.1(7)
C9 C1 C6 C5 -179.3(4)
Ru2 C1 C6 C5 121.9(4)
C2 C1 C6 C7 -179.4(4)
C9 C1 C6 C7 -0.7(5)
Ru2 C1 C6 C7 -59.5(3)
C2 C1 C6 Ru2 -119.9(5)
C9 C1 C6 Ru2 58.8(3)
C5 C6 C7 C8 174.9(5)
C1 C6 C7 C8 -3.3(5)
Ru2 C6 C7 C8 -66.3(3)
C5 C6 C7 C10 1.7(9)
C1 C6 C7 C10 -176.4(5)
Ru2 C6 C7 C10 120.6(5)
C5 C6 C7 Ru2 -118.8(6)
C1 C6 C7 Ru2 63.0(3)
C10 C7 C8 C9 -179.9(4)
C6 C7 C8 C9 6.0(5)
Ru2 C7 C8 C9 -60.8(3)
C10 C7 C8 Ru1 -5.7(5)
C6 C7 C8 Ru1 -179.9(3)
Ru2 C7 C8 Ru1 113.3(3)
C10 C7 C8 Ru2 -119.0(4)
C6 C7 C8 Ru2 66.8(3)
C7 C8 C9 C1 -6.5(5)
Ru1 C8 C9 C1 -178.4(4)
Ru2 C8 C9 C1 -66.3(3)
C7 C8 C9 Ru2 59.8(3)
Ru1 C8 C9 Ru2 -112.1(5)
C2 C1 C9 C8 -177.0(5)
C6 C1 C9 C8 4.6(6)
Ru2 C1 C9 C8 65.2(3)
C2 C1 C9 Ru2 117.8(6)
C6 C1 C9 Ru2 -60.6(3)
C8 C7 C10 N1 2.4(6)
C6 C7 C10 N1 175.0(4)
Ru2 C7 C10 N1 -86.4(4)
C8 C7 C10 C11 -176.9(4)
C6 C7 C10 C11 -4.3(8)
Ru2 C7 C10 C11 94.3(5)
N1 C10 C11 C12 -0.6(8)
C7 C10 C11 C12 178.6(5)
C10 C11 C12 C13 -1.8(9)
C11 C12 C13 C14 2.3(9)
C12 C13 C14 N1 -0.5(9)
C12 C13 C14 Br1 -179.4(4)
C13 C14 N1 C10 -1.9(8)
Br1 C14 N1 C10 177.0(3)
C13 C14 N1 Ru1 179.5(4)
Br1 C14 N1 Ru1 -1.5(6)
C11 C10 N1 C14 2.4(6)
C7 C10 N1 C14 -176.9(4)
C11 C10 N1 Ru1 -178.8(4)
C7 C10 N1 Ru1 1.9(5)
O3 C17 Ru1 C15 35(5)
O3 C17 Ru1 C16 132(5)
O3 C17 Ru1 C8 -61(5)
O3 C17 Ru1 N1 -56(6)
O3 C17 Ru1 Ru3 -140(5)
O2 C15 Ru1 C17 -4(18)
O2 C15 Ru1 C16 -94(18)
O2 C15 Ru1 C8 87(18)
O2 C15 Ru1 N1 164(18)
O2 C15 Ru1 Ru3 45(18)
O1 C16 Ru1 C17 7(4)
O1 C16 Ru1 C15 100(4)
O1 C16 Ru1 C8 -85(4)
O1 C16 Ru1 N1 -171(4)
O1 C16 Ru1 Ru3 -75(4)
C9 C8 Ru1 C17 -4.7(5)
C7 C8 Ru1 C17 -176.2(4)
Ru2 C8 Ru1 C17 -97.6(3)
C9 C8 Ru1 C15 -97.8(5)
C7 C8 Ru1 C15 90.7(4)
Ru2 C8 Ru1 C15 169.3(2)
C9 C8 Ru1 C16 87.6(11)
C7 C8 Ru1 C16 -83.8(10)
Ru2 C8 Ru1 C16 -5.3(11)
C9 C8 Ru1 N1 176.3(5)
C7 C8 Ru1 N1 4.8(3)
Ru2 C8 Ru1 N1 83.4(2)
C9 C8 Ru1 Ru3 77.4(5)
C7 C8 Ru1 Ru3 -94.0(3)
Ru2 C8 Ru1 Ru3 -15.48(18)
C14 N1 Ru1 C17 169.7(9)
C10 N1 Ru1 C17 -8.9(11)
C14 N1 Ru1 C15 77.9(4)
C10 N1 Ru1 C15 -100.7(3)
C14 N1 Ru1 C16 -18.5(5)
C10 N1 Ru1 C16 162.9(3)
C14 N1 Ru1 C8 174.8(4)
C10 N1 Ru1 C8 -3.8(3)
C14 N1 Ru1 Ru3 -108.3(4)
C10 N1 Ru1 Ru3 73.1(3)
O9 C22 Ru2 C23 -147(34)
O9 C22 Ru2 C7 -11(34)
O9 C22 Ru2 C9 26(34)
O9 C22 Ru2 C8 49(34)
O9 C22 Ru2 C6 -39(34)
O9 C22 Ru2 C1 -11(34)
O9 C22 Ru2 Ru3 124(34)
O8 C23 Ru2 C22 -164(11)
O8 C23 Ru2 C7 27(11)
O8 C23 Ru2 C9 37(11)
O8 C23 Ru2 C8 1(11)
O8 C23 Ru2 C6 66(11)
O8 C23 Ru2 C1 87(11)
O8 C23 Ru2 Ru3 -72(11)
C8 C7 Ru2 C22 78.7(9)
C10 C7 Ru2 C22 -166.9(7)
C6 C7 Ru2 C22 -37.2(9)
C8 C7 Ru2 C23 -146.5(3)
C10 C7 Ru2 C23 -32.1(4)
C6 C7 Ru2 C23 97.6(3)
C8 C7 Ru2 C9 36.9(3)
C10 C7 Ru2 C9 151.3(4)
C6 C7 Ru2 C9 -78.9(3)
C10 C7 Ru2 C8 114.4(5)
C6 C7 Ru2 C8 -115.9(4)
C8 C7 Ru2 C6 115.9(4)
C10 C7 Ru2 C6 -129.7(5)
C8 C7 Ru2 C1 78.9(3)
C10 C7 Ru2 C1 -166.7(4)
C6 C7 Ru2 C1 -37.0(3)
C8 C7 Ru2 Ru3 -55.7(3)
C10 C7 Ru2 Ru3 58.7(4)
C6 C7 Ru2 Ru3 -171.6(2)
C8 C9 Ru2 C22 153.6(3)
C1 C9 Ru2 C22 -89.7(4)
C8 C9 Ru2 C23 -48.8(7)
C1 C9 Ru2 C23 67.8(7)
C8 C9 Ru2 C7 -37.7(3)
C1 C9 Ru2 C7 79.0(3)
C1 C9 Ru2 C8 116.7(4)
C8 C9 Ru2 C6 -81.1(3)
C1 C9 Ru2 C6 35.6(3)
C8 C9 Ru2 C1 -116.7(4)
C8 C9 Ru2 Ru3 59.2(3)
C1 C9 Ru2 Ru3 175.9(3)
C9 C8 Ru2 C22 -38.7(4)
C7 C8 Ru2 C22 -155.9(3)
Ru1 C8 Ru2 C22 96.8(4)
C9 C8 Ru2 C23 162.5(3)
C7 C8 Ru2 C23 45.2(4)
Ru1 C8 Ru2 C23 -62.1(3)
C9 C8 Ru2 C7 117.3(4)
Ru1 C8 Ru2 C7 -107.3(4)
C7 C8 Ru2 C9 -117.3(4)
Ru1 C8 Ru2 C9 135.5(4)
C9 C8 Ru2 C6 78.6(3)
C7 C8 Ru2 C6 -38.7(3)
Ru1 C8 Ru2 C6 -146.0(3)
C9 C8 Ru2 C1 37.6(3)
C7 C8 Ru2 C1 -79.7(3)
Ru1 C8 Ru2 C1 173.1(3)
C9 C8 Ru2 Ru3 -119.3(3)
C7 C8 Ru2 Ru3 123.5(3)
Ru1 C8 Ru2 Ru3 16.20(19)
C5 C6 Ru2 C22 -61.6(6)
C1 C6 Ru2 C22 51.4(4)
C7 C6 Ru2 C22 167.3(3)
C5 C6 Ru2 C23 40.4(5)
C1 C6 Ru2 C23 153.4(3)
C7 C6 Ru2 C23 -90.7(3)
C5 C6 Ru2 C7 131.1(6)
C1 C6 Ru2 C7 -115.9(4)
C5 C6 Ru2 C9 -149.3(5)
C1 C6 Ru2 C9 -36.3(3)
C7 C6 Ru2 C9 79.6(3)
C5 C6 Ru2 C8 169.1(5)
C1 C6 Ru2 C8 -77.9(3)
C7 C6 Ru2 C8 38.0(3)
C5 C6 Ru2 C1 -113.0(6)
C7 C6 Ru2 C1 115.9(4)
C5 C6 Ru2 Ru3 143.2(4)
C1 C6 Ru2 Ru3 -103.8(3)
C7 C6 Ru2 Ru3 12.1(3)
C2 C1 Ru2 C22 -26.5(5)
C6 C1 Ru2 C22 -141.0(3)
C9 C1 Ru2 C22 99.6(3)
C2 C1 Ru2 C23 77.1(6)
C6 C1 Ru2 C23 -37.4(4)
C9 C1 Ru2 C23 -156.8(3)
C2 C1 Ru2 C7 153.6(5)
C6 C1 Ru2 C7 39.1(3)
C9 C1 Ru2 C7 -80.3(3)
C2 C1 Ru2 C9 -126.1(6)
C6 C1 Ru2 C9 119.4(4)
C2 C1 Ru2 C8 -163.5(6)
C6 C1 Ru2 C8 82.0(3)
C9 C1 Ru2 C8 -37.5(3)
C2 C1 Ru2 C6 114.5(6)
C9 C1 Ru2 C6 -119.4(4)
C2 C1 Ru2 Ru3 -131.7(4)
C6 C1 Ru2 Ru3 113.8(3)
C9 C1 Ru2 Ru3 -5.6(4)
O4 C19 Ru3 C20 -21(14)
O4 C19 Ru3 C21 73(14)
O4 C19 Ru3 C18 -115(14)
O4 C19 Ru3 Ru2 118(13)
O4 C19 Ru3 Ru1 166(14)
O6 C20 Ru3 C19 -84(20)
O6 C20 Ru3 C21 -180(100)
O6 C20 Ru3 C18 13(20)
O6 C20 Ru3 Ru2 102(20)
O6 C20 Ru3 Ru1 56(20)
O5 C21 Ru3 C19 -70(16)
O5 C21 Ru3 C20 27(16)
O5 C21 Ru3 C18 147(15)
O5 C21 Ru3 Ru2 117(16)
O5 C21 Ru3 Ru1 -162(16)
O7 C18 Ru3 C19 116(7)
O7 C18 Ru3 C20 19(7)
O7 C18 Ru3 C21 -100(7)
O7 C18 Ru3 Ru2 -71(7)
O7 C18 Ru3 Ru1 -153(7)
C22 Ru2 Ru3 C19 -98.5(14)
C23 Ru2 Ru3 C19 170.5(13)
C7 Ru2 Ru3 C19 69.8(13)
C9 Ru2 Ru3 C19 7.4(13)
C8 Ru2 Ru3 C19 38.9(13)
C6 Ru2 Ru3 C19 62.3(14)
C1 Ru2 Ru3 C19 10.8(14)
C22 Ru2 Ru3 C20 41.0(3)
C23 Ru2 Ru3 C20 -50.1(2)
C7 Ru2 Ru3 C20 -150.8(2)
C9 Ru2 Ru3 C20 146.8(2)
C8 Ru2 Ru3 C20 178.4(2)
C6 Ru2 Ru3 C20 -158.3(3)
C1 Ru2 Ru3 C20 150.2(3)
C22 Ru2 Ru3 C21 -52.8(3)
C23 Ru2 Ru3 C21 -143.8(3)
C7 Ru2 Ru3 C21 115.4(2)
C9 Ru2 Ru3 C21 53.1(2)
C8 Ru2 Ru3 C21 84.6(2)
C6 Ru2 Ru3 C21 107.9(3)
C1 Ru2 Ru3 C21 56.4(3)
C22 Ru2 Ru3 C18 134.2(2)
C23 Ru2 Ru3 C18 43.2(2)
C7 Ru2 Ru3 C18 -57.53(19)
C9 Ru2 Ru3 C18 -119.9(2)
C8 Ru2 Ru3 C18 -88.35(19)
C6 Ru2 Ru3 C18 -65.0(2)
C1 Ru2 Ru3 C18 -116.5(2)
C22 Ru2 Ru3 Ru1 -147.40(18)
C23 Ru2 Ru3 Ru1 121.57(16)
C7 Ru2 Ru3 Ru1 20.83(12)
C9 Ru2 Ru3 Ru1 -41.53(13)
C8 Ru2 Ru3 Ru1 -9.99(12)
C6 Ru2 Ru3 Ru1 13.32(18)
C1 Ru2 Ru3 Ru1 -38.18(18)
C17 Ru1 Ru3 C19 -69.6(3)
C15 Ru1 Ru3 C19 -119.8(13)
C16 Ru1 Ru3 C19 20.2(3)
C8 Ru1 Ru3 C19 -162.1(3)
N1 Ru1 Ru3 C19 121.7(2)
C17 Ru1 Ru3 C20 149.6(10)
C15 Ru1 Ru3 C20 99.4(16)
C16 Ru1 Ru3 C20 -120.5(10)
C8 Ru1 Ru3 C20 57.2(10)
N1 Ru1 Ru3 C20 -19.1(10)
C17 Ru1 Ru3 C21 25.3(3)
C15 Ru1 Ru3 C21 -24.8(13)
C16 Ru1 Ru3 C21 115.2(3)
C8 Ru1 Ru3 C21 -67.1(2)
N1 Ru1 Ru3 C21 -143.3(2)
C17 Ru1 Ru3 C18 -165.8(2)
C15 Ru1 Ru3 C18 144.0(13)
C16 Ru1 Ru3 C18 -75.9(2)
C8 Ru1 Ru3 C18 101.8(2)
N1 Ru1 Ru3 C18 25.50(19)
C17 Ru1 Ru3 Ru2 103.48(16)
C15 Ru1 Ru3 Ru2 53.3(12)
C16 Ru1 Ru3 Ru2 -166.63(17)
C8 Ru1 Ru3 Ru2 11.08(13)
N1 Ru1 Ru3 Ru2 -65.19(10)
